data_2220562
loop_
_publ_author_name
'Fun, Hoong-Kun'
'Kia, Reza'
'Maity, Annada C.'
'Goswami, Shyamaprosad'

_publ_section_title
;
 2-(1,3-Dithian-2-yl)-1,3-dithiane-2-carbaldehyde
;
_journal_coeditor_code IS2376
_journal_issue 1
_journal_name_full 'Acta Crystallographica Section E'
_journal_page_first o173
_journal_paper_doi 10.1107/S1600536808042864
_journal_volume 65
_journal_year 2009
_chemical_formula_iupac 'C9 H14 O S4'
_chemical_formula_moiety 'C9 H14 O S4'
_chemical_formula_sum 'C9 H14 O S4'
_chemical_formula_weight 266.44
_chemical_name_systematic
;
2-(1,3-Dithian-2-yl)-1,3-dithiane-2-carbaldehyde
;
_space_group_IT_number 14
_symmetry_cell_setting monoclinic
_symmetry_space_group_name_Hall '-P 2ybc'
_symmetry_space_group_name_H-M 'P 1 21/c 1'
_atom_sites_solution_hydrogens geom
_atom_sites_solution_primary direct
_atom_sites_solution_secondary difmap
_audit_creation_method SHELXL-97
_cell_angle_alpha 90.00
_cell_angle_beta 91.8730(10)
_cell_angle_gamma 90.00
_cell_formula_units_Z 8
_cell_length_a 13.0028(2)
_cell_length_b 13.6790(2)
_cell_length_c 13.4244(2)
_cell_measurement_reflns_used 6037
_cell_measurement_temperature 100.00(10)
_cell_measurement_theta_max 35.49
_cell_measurement_theta_min 2.61
_cell_volume 2386.46(6)
_computing_cell_refinement 'SAINT (Bruker, 2005)'
_computing_data_collection 'APEX2 (Bruker, 2005)'
_computing_data_reduction 'SAINT (Bruker, 2005)'
_computing_molecular_graphics 'SHELXTL (Sheldrick, 2008)'
_computing_publication_material
;
SHELXTL (Sheldrick, 2008) and PLATON (Spek, 2003)
;
_computing_structure_refinement 'SHELXTL (Sheldrick, 2008)'
_computing_structure_solution 'SHELXTL (Sheldrick, 2008)'
_diffrn_ambient_temperature 100.00(10)
_diffrn_measured_fraction_theta_full 0.993
_diffrn_measured_fraction_theta_max 0.993
_diffrn_measurement_device_type
;
Bruker SMART APEXII CCD area-detector
;
_diffrn_measurement_method '\f and \w'
_diffrn_radiation_monochromator graphite
_diffrn_radiation_source 'fine-focus sealed tube'
_diffrn_radiation_type MoK\a
_diffrn_radiation_wavelength 0.71073
_diffrn_reflns_av_R_equivalents 0.0549
_diffrn_reflns_av_sigmaI/netI 0.0399
_diffrn_reflns_limit_h_max 20
_diffrn_reflns_limit_h_min -22
_diffrn_reflns_limit_k_max 23
_diffrn_reflns_limit_k_min -22
_diffrn_reflns_limit_l_max 22
_diffrn_reflns_limit_l_min -22
_diffrn_reflns_number 68856
_diffrn_reflns_theta_full 37.50
_diffrn_reflns_theta_max 37.50
_diffrn_reflns_theta_min 1.57
_diffrn_standards_number 0
_exptl_absorpt_coefficient_mu 0.762
_exptl_absorpt_correction_T_max 0.8706
_exptl_absorpt_correction_T_min 0.7539
_exptl_absorpt_correction_type multi-scan
_exptl_absorpt_process_details '(<i>SADABS</i>; Bruker, 2005)'
_exptl_crystal_colour colourless
_exptl_crystal_density_diffrn 1.483
_exptl_crystal_density_method 'not measured'
_exptl_crystal_description Block
_exptl_crystal_F_000 1120
_exptl_crystal_size_max 0.39
_exptl_crystal_size_mid 0.28
_exptl_crystal_size_min 0.19
_refine_diff_density_max 0.458
_refine_diff_density_min -0.375
_refine_ls_extinction_method none
_refine_ls_goodness_of_fit_ref 1.067
_refine_ls_hydrogen_treatment constr
_refine_ls_matrix_type full
_refine_ls_number_parameters 253
_refine_ls_number_reflns 12473
_refine_ls_number_restraints 0
_refine_ls_restrained_S_all 1.067
_refine_ls_R_factor_all 0.0560
_refine_ls_R_factor_gt 0.0370
_refine_ls_shift/su_max 0.002
_refine_ls_shift/su_mean 0.000
_refine_ls_structure_factor_coef Fsqd
_refine_ls_weighting_details 'calc w=1/[\s^2^(Fo^2^)+(0.0325P)^2^+0.5359P] where P=(Fo^2^+2Fc^2^)/3'
_refine_ls_weighting_scheme calc
_refine_ls_wR_factor_gt 0.0784
_refine_ls_wR_factor_ref 0.0868
_reflns_number_gt 9371
_reflns_number_total 12473
_reflns_threshold_expression I>2\s(I)
_cod_data_source_file is2376.cif
_cod_data_source_block I
_cod_depositor_comments
;
The following automatic conversions were performed:
'_symmetry_cell_setting' value 'Monoclinic' changed to 'monoclinic'
according to '/home/saulius/struct/CIF-dictionaries/cif_core.dic'
dictionary named 'cif_core.dic' version 2.4.1 from 2010-06-29.

Automatic conversion script
Id: cif_fix_enum 1527 2010-12-29 10:47:43Z saulius 

The following automatic conversions were performed:

'_symmetry_cell_setting' value 'Monoclinic' changed to 'monoclinic'
according to /home/saulius/struct/CIF-dictionaries/cif_core.dic
dictionary named 'cif_core.dic' version 2.4.1 from 2010-06-29.

Automatic conversion script
Id: cif_fix_values 1715 2011-07-08 13:25:40Z adriana 
;
_cod_original_sg_symbol_H-M 'P 21/c'
_cod_database_code 2220562
_cod_database_fobs_code 2220562

loop_
_symmetry_equiv_pos_as_xyz
'x, y, z'
'-x, y+1/2, -z+1/2'
'-x, -y, -z'
'x, -y-1/2, z-1/2'

loop_
_atom_site_type_symbol
_atom_site_label
_atom_site_fract_x
_atom_site_fract_y
_atom_site_fract_z
_atom_site_U_iso_or_equiv
_atom_site_adp_type
_atom_site_calc_flag
_atom_site_refinement_flags
_atom_site_occupancy
_atom_site_disorder_assembly
_atom_site_disorder_group
S S1A 0.46746(2) 0.654917(19) 0.92342(2) 0.01556(5) Uani d . 1 . .
S S2A 0.62228(2) 0.66697(2) 0.75806(2) 0.01787(5) Uani d . 1 . .
S S3A 0.74126(2) 0.47975(2) 0.86715(2) 0.01958(6) Uani d . 1 . .
S S4A 0.71041(2) 0.65781(2) 0.99797(2) 0.02006(6) Uani d . 1 . .
O O1A 0.48320(8) 0.48599(7) 0.72999(8) 0.02660(19) Uani d . 1 . .
C C1A 0.37902(8) 0.68880(8) 0.82162(9) 0.01741(19) Uani d . 1 . .
H H1AA 0.3555 0.6300 0.7875 0.021 Uiso calc R 1 . .
H H1AB 0.3194 0.7206 0.8487 0.021 Uiso calc R 1 . .
C C2A 0.42752(9) 0.75689(8) 0.74674(9) 0.0190(2) Uani d . 1 . .
H H2AA 0.3740 0.7823 0.7019 0.023 Uiso calc R 1 . .
H H2AB 0.4586 0.8118 0.7822 0.023 Uiso calc R 1 . .
C C3A 0.50888(9) 0.70711(9) 0.68583(9) 0.0201(2) Uani d . 1 . .
H H3AA 0.5305 0.7520 0.6347 0.024 Uiso calc R 1 . .
H H3AB 0.4781 0.6508 0.6526 0.024 Uiso calc R 1 . .
C C4A 0.56675(8) 0.59204(7) 0.85376(8) 0.01396(17) Uani d . 1 . .
C C5A 0.65016(8) 0.55798(7) 0.92955(8) 0.01432(17) Uani d . 1 . .
H H5AA 0.6159 0.5171 0.9784 0.017 Uiso calc R 1 . .
C C6A 0.80918(9) 0.43427(9) 0.97830(10) 0.0229(2) Uani d . 1 . .
H H6AA 0.7612 0.3980 1.0180 0.027 Uiso calc R 1 . .
H H6AB 0.8622 0.3891 0.9583 0.027 Uiso calc R 1 . .
C C7A 0.85868(10) 0.51357(9) 1.04276(11) 0.0247(2) Uani d . 1 . .
H H7AA 0.9051 0.5512 1.0027 0.030 Uiso calc R 1 . .
H H7AB 0.8993 0.4830 1.0961 0.030 Uiso calc R 1 . .
C C8A 0.78136(10) 0.58263(9) 1.08808(10) 0.0238(2) Uani d . 1 . .
H H8AA 0.8176 0.6252 1.1352 0.029 Uiso calc R 1 . .
H H8AB 0.7327 0.5443 1.1250 0.029 Uiso calc R 1 . .
C C9A 0.51184(9) 0.50023(8) 0.81473(9) 0.0182(2) Uani d . 1 . .
H H9AA 0.4995 0.4511 0.8607 0.022 Uiso calc R 1 . .
S S1B 0.86151(2) 0.28160(2) 0.29985(2) 0.01813(6) Uani d . 1 . .
S S2B 1.02461(2) 0.43886(2) 0.33386(2) 0.01876(6) Uani d . 1 . .
S S3B 0.78758(2) 0.51420(2) 0.34283(2) 0.01985(6) Uani d . 1 . .
S S4B 0.75193(2) 0.35947(2) 0.49927(2) 0.02279(6) Uani d . 1 . .
O O1B 1.00970(7) 0.22837(7) 0.47436(7) 0.02534(18) Uani d . 1 . .
C C1B 0.96908(9) 0.21483(9) 0.24967(10) 0.0238(2) Uani d . 1 . .
H H1BA 0.9986 0.1732 0.3017 0.029 Uiso calc R 1 . .
H H1BB 0.9432 0.1727 0.1964 0.029 Uiso calc R 1 . .
C C2B 1.05386(10) 0.27878(11) 0.20949(10) 0.0276(3) Uani d . 1 . .
H H2BA 1.0246 0.3201 0.1571 0.033 Uiso calc R 1 . .
H H2BB 1.1049 0.2371 0.1799 0.033 Uiso calc R 1 . .
C C3B 1.10724(9) 0.34340(10) 0.28785(10) 0.0239(2) Uani d . 1 . .
H H3BA 1.1672 0.3732 0.2593 0.029 Uiso calc R 1 . .
H H3BB 1.1308 0.3030 0.3434 0.029 Uiso calc R 1 . .
C C4B 0.92466(8) 0.36320(7) 0.38847(8) 0.01385(17) Uani d . 1 . .
C C5B 0.84575(8) 0.43202(8) 0.43385(8) 0.01527(18) Uani d . 1 . .
H H5BA 0.8826 0.4723 0.4837 0.018 Uiso calc R 1 . .
C C6B 0.71805(10) 0.58963(9) 0.42935(10) 0.0251(2) Uani d . 1 . .
H H6BA 0.7675 0.6215 0.4742 0.030 Uiso calc R 1 . .
H H6BB 0.6818 0.6403 0.3919 0.030 Uiso calc R 1 . .
C C7B 0.64127(10) 0.53471(10) 0.49091(10) 0.0256(2) Uani d . 1 . .
H H7BA 0.5930 0.5012 0.4462 0.031 Uiso calc R 1 . .
H H7BB 0.6026 0.5816 0.5290 0.031 Uiso calc R 1 . .
C C8B 0.68984(11) 0.46041(11) 0.56230(10) 0.0275(3) Uani d . 1 . .
H H8BA 0.6370 0.4344 0.6043 0.033 Uiso calc R 1 . .
H H8BB 0.7404 0.4932 0.6052 0.033 Uiso calc R 1 . .
C C9B 0.98274(9) 0.31267(8) 0.47398(9) 0.01764(19) Uani d . 1 . .
H H9BA 0.9988 0.3497 0.5305 0.021 Uiso calc R 1 . .

loop_
_atom_site_aniso_label
_atom_site_aniso_U_11
_atom_site_aniso_U_22
_atom_site_aniso_U_33
_atom_site_aniso_U_12
_atom_site_aniso_U_13
_atom_site_aniso_U_23
S1A 0.01482(11) 0.01624(11) 0.01573(12) 0.00201(8) 0.00224(9) -0.00020(9)
S2A 0.01485(11) 0.02094(12) 0.01797(13) 0.00106(9) 0.00283(9) 0.00538(9)
S3A 0.01766(12) 0.01907(12) 0.02204(14) 0.00508(9) 0.00125(10) -0.00104(10)
S4A 0.02219(13) 0.01382(11) 0.02366(14) 0.00037(9) -0.00701(10) -0.00098(9)
O1A 0.0337(5) 0.0184(4) 0.0268(5) 0.0044(3) -0.0117(4) -0.0054(3)
C1A 0.0144(4) 0.0167(5) 0.0210(5) 0.0019(3) -0.0002(4) 0.0004(4)
C2A 0.0185(5) 0.0158(5) 0.0226(5) 0.0031(4) -0.0013(4) 0.0032(4)
C3A 0.0206(5) 0.0216(5) 0.0180(5) 0.0030(4) 0.0008(4) 0.0063(4)
C4A 0.0146(4) 0.0122(4) 0.0152(5) 0.0007(3) 0.0017(3) 0.0002(3)
C5A 0.0140(4) 0.0120(4) 0.0170(5) 0.0001(3) 0.0004(3) 0.0008(3)
C6A 0.0200(5) 0.0180(5) 0.0306(6) 0.0042(4) -0.0018(4) 0.0039(4)
C7A 0.0199(5) 0.0217(5) 0.0320(7) 0.0011(4) -0.0078(5) 0.0051(5)
C8A 0.0246(5) 0.0226(5) 0.0236(6) 0.0005(4) -0.0089(4) 0.0013(4)
C9A 0.0180(5) 0.0137(4) 0.0229(5) 0.0016(3) -0.0010(4) -0.0010(4)
S1B 0.01571(11) 0.01880(12) 0.01966(13) 0.00048(9) -0.00272(9) -0.00554(9)
S2B 0.01721(11) 0.01821(12) 0.02107(13) -0.00308(9) 0.00389(10) 0.00171(9)
S3B 0.02317(13) 0.01821(12) 0.01821(13) 0.00516(9) 0.00150(10) 0.00249(9)
S4B 0.02262(13) 0.02165(13) 0.02473(15) 0.00012(10) 0.01028(11) 0.00316(11)
O1B 0.0301(5) 0.0229(4) 0.0227(4) 0.0064(3) -0.0031(4) 0.0032(3)
C1B 0.0233(5) 0.0241(6) 0.0239(6) 0.0056(4) -0.0001(4) -0.0093(4)
C2B 0.0267(6) 0.0357(7) 0.0207(6) 0.0061(5) 0.0059(5) -0.0043(5)
C3B 0.0179(5) 0.0285(6) 0.0258(6) 0.0027(4) 0.0075(4) 0.0016(5)
C4B 0.0142(4) 0.0144(4) 0.0129(4) -0.0013(3) 0.0005(3) -0.0001(3)
C5B 0.0170(4) 0.0145(4) 0.0143(5) -0.0005(3) 0.0006(3) 0.0000(3)
C6B 0.0277(6) 0.0199(5) 0.0278(6) 0.0083(4) -0.0003(5) -0.0044(4)
C7B 0.0218(5) 0.0311(6) 0.0238(6) 0.0065(4) 0.0022(4) -0.0093(5)
C8B 0.0260(6) 0.0360(7) 0.0211(6) 0.0051(5) 0.0085(5) -0.0033(5)
C9B 0.0179(4) 0.0207(5) 0.0143(5) -0.0006(4) 0.0001(4) 0.0015(4)

loop_
_atom_type_symbol
_atom_type_description
_atom_type_scat_dispersion_real
_atom_type_scat_dispersion_imag
_atom_type_scat_source
C C 0.0033 0.0016 'International Tables Vol C Tables 4.2.6.8 and 6.1.1.4'
H H 0.0000 0.0000 'International Tables Vol C Tables 4.2.6.8 and 6.1.1.4'
O O 0.0106 0.0060 'International Tables Vol C Tables 4.2.6.8 and 6.1.1.4'
S S 0.1246 0.1234 'International Tables Vol C Tables 4.2.6.8 and 6.1.1.4'

loop_
_geom_angle_atom_site_label_1
_geom_angle_atom_site_label_2
_geom_angle_atom_site_label_3
_geom_angle_site_symmetry_1
_geom_angle_site_symmetry_3
_geom_angle
_geom_angle_publ_flag
C1A S1A C4A . . 100.07(5) ?
C4A S2A C3A . . 102.32(5) ?
C6A S3A C5A . . 97.44(6) ?
C5A S4A C8A . . 96.48(5) ?
C2A C1A S1A . . 112.77(8) ?
C2A C1A H1AA . . 109.0 ?
S1A C1A H1AA . . 109.0 ?
C2A C1A H1AB . . 109.0 ?
S1A C1A H1AB . . 109.0 ?
H1AA C1A H1AB . . 107.8 ?
C3A C2A C1A . . 113.07(9) ?
C3A C2A H2AA . . 109.0 ?
C1A C2A H2AA . . 109.0 ?
C3A C2A H2AB . . 109.0 ?
C1A C2A H2AB . . 109.0 ?
H2AA C2A H2AB . . 107.8 ?
C2A C3A S2A . . 114.46(9) ?
C2A C3A H3AA . . 108.6 ?
S2A C3A H3AA . . 108.6 ?
C2A C3A H3AB . . 108.6 ?
S2A C3A H3AB . . 108.6 ?
H3AA C3A H3AB . . 107.6 ?
C9A C4A C5A . . 106.84(8) ?
C9A C4A S2A . . 114.46(8) ?
C5A C4A S2A . . 110.63(7) ?
C9A C4A S1A . . 103.39(7) ?
C5A C4A S1A . . 107.36(7) ?
S2A C4A S1A . . 113.58(5) ?
C4A C5A S4A . . 113.09(7) ?
C4A C5A S3A . . 109.25(7) ?
S4A C5A S3A . . 113.55(6) ?
C4A C5A H5AA . . 106.8 ?
S4A C5A H5AA . . 106.8 ?
S3A C5A H5AA . . 106.8 ?
C7A C6A S3A . . 114.14(8) ?
C7A C6A H6AA . . 108.7 ?
S3A C6A H6AA . . 108.7 ?
C7A C6A H6AB . . 108.7 ?
S3A C6A H6AB . . 108.7 ?
H6AA C6A H6AB . . 107.6 ?
C6A C7A C8A . . 113.48(10) ?
C6A C7A H7AA . . 108.9 ?
C8A C7A H7AA . . 108.9 ?
C6A C7A H7AB . . 108.9 ?
C8A C7A H7AB . . 108.9 ?
H7AA C7A H7AB . . 107.7 ?
C7A C8A S4A . . 114.41(10) ?
C7A C8A H8AA . . 108.7 ?
S4A C8A H8AA . . 108.7 ?
C7A C8A H8AB . . 108.7 ?
S4A C8A H8AB . . 108.7 ?
H8AA C8A H8AB . . 107.6 ?
O1A C9A C4A . . 125.78(11) ?
O1A C9A H9AA . . 117.1 ?
C4A C9A H9AA . . 117.1 ?
C4B S1B C1B . . 102.44(5) ?
C3B S2B C4B . . 99.53(5) ?
C5B S3B C6B . . 97.30(6) ?
C5B S4B C8B . . 97.18(6) ?
C2B C1B S1B . . 114.71(9) ?
C2B C1B H1BA . . 108.6 ?
S1B C1B H1BA . . 108.6 ?
C2B C1B H1BB . . 108.6 ?
S1B C1B H1BB . . 108.6 ?
H1BA C1B H1BB . . 107.6 ?
C1B C2B C3B . . 114.09(11) ?
C1B C2B H2BA . . 108.7 ?
C3B C2B H2BA . . 108.7 ?
C1B C2B H2BB . . 108.7 ?
C3B C2B H2BB . . 108.7 ?
H2BA C2B H2BB . . 107.6 ?
C2B C3B S2B . . 113.05(9) ?
C2B C3B H3BA . . 109.0 ?
S2B C3B H3BA . . 109.0 ?
C2B C3B H3BB . . 109.0 ?
S2B C3B H3BB . . 109.0 ?
H3BA C3B H3BB . . 107.8 ?
C9B C4B C5B . . 107.55(9) ?
C9B C4B S1B . . 114.83(8) ?
C5B C4B S1B . . 110.18(7) ?
C9B C4B S2B . . 102.57(7) ?
C5B C4B S2B . . 107.74(7) ?
S1B C4B S2B . . 113.45(6) ?
C4B C5B S3B . . 112.57(7) ?
C4B C5B S4B . . 108.94(7) ?
S3B C5B S4B . . 113.13(6) ?
C4B C5B H5BA . . 107.3 ?
S3B C5B H5BA . . 107.3 ?
S4B C5B H5BA . . 107.3 ?
C7B C6B S3B . . 114.68(9) ?
C7B C6B H6BA . . 108.6 ?
S3B C6B H6BA . . 108.6 ?
C7B C6B H6BB . . 108.6 ?
S3B C6B H6BB . . 108.6 ?
H6BA C6B H6BB . . 107.6 ?
C6B C7B C8B . . 114.05(11) ?
C6B C7B H7BA . . 108.7 ?
C8B C7B H7BA . . 108.7 ?
C6B C7B H7BB . . 108.7 ?
C8B C7B H7BB . . 108.7 ?
H7BA C7B H7BB . . 107.6 ?
C7B C8B S4B . . 113.28(9) ?
C7B C8B H8BA . . 108.9 ?
S4B C8B H8BA . . 108.9 ?
C7B C8B H8BB . . 108.9 ?
S4B C8B H8BB . . 108.9 ?
H8BA C8B H8BB . . 107.7 ?
O1B C9B C4B . . 125.14(11) ?
O1B C9B H9BA . . 117.4 ?
C4B C9B H9BA . . 117.4 ?

loop_
_geom_bond_atom_site_label_1
_geom_bond_atom_site_label_2
_geom_bond_site_symmetry_2
_geom_bond_distance
_geom_bond_publ_flag
S1A C1A . 1.8171(12) ?
S1A C4A . 1.8330(10) ?
S2A C4A . 1.8119(11) ?
S2A C3A . 1.8227(12) ?
S3A C6A . 1.8185(13) ?
S3A C5A . 1.8207(11) ?
S4A C5A . 1.8099(11) ?
S4A C8A . 1.8162(13) ?
O1A C9A . 1.2013(15) ?
C1A C2A . 1.5222(16) ?
C1A H1AA . 0.9700 ?
C1A H1AB . 0.9700 ?
C2A C3A . 1.5193(16) ?
C2A H2AA . 0.9700 ?
C2A H2AB . 0.9700 ?
C3A H3AA . 0.9700 ?
C3A H3AB . 0.9700 ?
C4A C9A . 1.5287(15) ?
C4A C5A . 1.5350(15) ?
C5A H5AA . 0.9800 ?
C6A C7A . 1.5177(19) ?
C6A H6AA . 0.9700 ?
C6A H6AB . 0.9700 ?
C7A C8A . 1.5210(19) ?
C7A H7AA . 0.9700 ?
C7A H7AB . 0.9700 ?
C8A H8AA . 0.9700 ?
C8A H8AB . 0.9700 ?
C9A H9AA . 0.9300 ?
S1B C4B . 1.8088(11) ?
S1B C1B . 1.8183(12) ?
S2B C3B . 1.8123(13) ?
S2B C4B . 1.8329(10) ?
S3B C5B . 1.8079(11) ?
S3B C6B . 1.8165(13) ?
S4B C5B . 1.8206(11) ?
S4B C8B . 1.8218(13) ?
O1B C9B . 1.2052(14) ?
C1B C2B . 1.5200(19) ?
C1B H1BA . 0.9700 ?
C1B H1BB . 0.9700 ?
C2B C3B . 1.524(2) ?
C2B H2BA . 0.9700 ?
C2B H2BB . 0.9700 ?
C3B H3BA . 0.9700 ?
C3B H3BB . 0.9700 ?
C4B C9B . 1.5197(16) ?
C4B C5B . 1.5333(15) ?
C5B H5BA . 0.9800 ?
C6B C7B . 1.5159(19) ?
C6B H6BA . 0.9700 ?
C6B H6BB . 0.9700 ?
C7B C8B . 1.520(2) ?
C7B H7BA . 0.9700 ?
C7B H7BB . 0.9700 ?
C8B H8BA . 0.9700 ?
C8B H8BB . 0.9700 ?
C9B H9BA . 0.9300 ?

loop_
_geom_hbond_atom_site_label_D
_geom_hbond_atom_site_label_H
_geom_hbond_atom_site_label_A
_geom_hbond_site_symmetry_A
_geom_hbond_distance_DH
_geom_hbond_distance_HA
_geom_hbond_distance_DA
_geom_hbond_angle_DHA
_geom_hbond_publ_flag
C2A H2AB O1A 2_656 0.9700 2.5100 3.3530(15) 146.00 yes
C3A H3AB O1A . 0.9700 2.4800 3.1024(16) 122.00 yes
C6A H6AB O1B 4_566 0.9700 2.5100 3.4292(15) 159.00 yes
C1B H1BA O1B . 0.9700 2.4400 3.0508(16) 121.00 yes
C2B H2BA O1B 4_565 0.9700 2.5400 3.1913(16) 124.00 yes
C3B H3BA S2A 3_766 0.9700 2.8100 3.5932(12) 138.00 yes
C7B H7BA O1A 3_666 0.9700 2.5400 3.3436(17) 140.00 yes

loop_
_geom_torsion_atom_site_label_1
_geom_torsion_atom_site_label_2
_geom_torsion_atom_site_label_3
_geom_torsion_atom_site_label_4
_geom_torsion_site_symmetry_1
_geom_torsion_site_symmetry_2
_geom_torsion_site_symmetry_3
_geom_torsion_site_symmetry_4
_geom_torsion
_geom_torsion_publ_flag
C4A S1A C1A C2A . . . . -61.63(9) ?
S1A C1A C2A C3A . . . . 69.59(12) ?
C1A C2A C3A S2A . . . . -65.11(12) ?
C4A S2A C3A C2A . . . . 54.44(10) ?
C3A S2A C4A C9A . . . . 64.43(9) ?
C3A S2A C4A C5A . . . . -174.81(7) ?
C3A S2A C4A S1A . . . . -54.00(7) ?
C1A S1A C4A C9A . . . . -67.55(8) ?
C1A S1A C4A C5A . . . . 179.71(7) ?
C1A S1A C4A S2A . . . . 57.08(7) ?
C9A C4A C5A S4A . . . . -171.08(7) ?
S2A C4A C5A S4A . . . . 63.73(9) ?
S1A C4A C5A S4A . . . . -60.71(8) ?
C9A C4A C5A S3A . . . . 61.41(9) ?
S2A C4A C5A S3A . . . . -63.79(8) ?
S1A C4A C5A S3A . . . . 171.78(5) ?
C8A S4A C5A C4A . . . . 170.50(8) ?
C8A S4A C5A S3A . . . . -64.27(7) ?
C6A S3A C5A C4A . . . . -168.90(7) ?
C6A S3A C5A S4A . . . . 63.85(7) ?
C5A S3A C6A C7A . . . . -59.07(10) ?
S3A C6A C7A C8A . . . . 64.76(13) ?
C6A C7A C8A S4A . . . . -66.24(13) ?
C5A S4A C8A C7A . . . . 61.09(10) ?
C5A C4A C9A O1A . . . . -140.54(12) ?
S2A C4A C9A O1A . . . . -17.70(15) ?
S1A C4A C9A O1A . . . . 106.35(12) ?
C4B S1B C1B C2B . . . . -53.25(11) ?
S1B C1B C2B C3B . . . . 62.79(14) ?
C1B C2B C3B S2B . . . . -68.27(13) ?
C4B S2B C3B C2B . . . . 61.78(10) ?
C1B S1B C4B C9B . . . . -62.56(9) ?
C1B S1B C4B C5B . . . . 175.84(8) ?
C1B S1B C4B S2B . . . . 54.96(7) ?
C3B S2B C4B C9B . . . . 65.98(8) ?
C3B S2B C4B C5B . . . . 179.29(8) ?
C3B S2B C4B S1B . . . . -58.47(7) ?
C9B C4B C5B S3B . . . . 169.01(7) ?
S1B C4B C5B S3B . . . . -65.16(8) ?
S2B C4B C5B S3B . . . . 59.08(8) ?
C9B C4B C5B S4B . . . . -64.66(9) ?
S1B C4B C5B S4B . . . . 61.17(8) ?
S2B C4B C5B S4B . . . . -174.59(5) ?
C6B S3B C5B C4B . . . . -172.25(8) ?
C6B S3B C5B S4B . . . . 63.71(7) ?
C8B S4B C5B C4B . . . . 169.19(8) ?
C8B S4B C5B S3B . . . . -64.81(7) ?
C5B S3B C6B C7B . . . . -59.23(10) ?
S3B C6B C7B C8B . . . . 64.90(14) ?
C6B C7B C8B S4B . . . . -65.45(14) ?
C5B S4B C8B C7B . . . . 60.64(11) ?
C5B C4B C9B O1B . . . . 141.54(11) ?
S1B C4B C9B O1B . . . . 18.52(15) ?
S2B C4B C9B O1B . . . . -105.02(12) ?
